data_8102837
loop_
_publ_author_name
'Kwang Ha'

_publ_section_title
;
 Crystal structure of dichloroacridinedimethylaminepalladium(II),
 PdCl2(C13H9N)(C2H7N)
;
_journal_issue 4
_journal_name_full 'Zeitschrift f\"ur Kristallographie - New Crystal Structures'
_journal_page_first 655
_journal_volume 225
_journal_year 2010
_chemical_formula_moiety 'C15 H16 Cl2 N2 Pd'
_chemical_formula_sum 'C15 H16 Cl2 N2 Pd'
_chemical_formula_weight 401.60
_chemical_name_systematic
; 
(Acridine)dichloro(dimethylamine)palladium(II) 
;
_space_group_IT_number 2
_symmetry_cell_setting triclinic
_symmetry_space_group_name_Hall '-P 1'
_symmetry_space_group_name_H-M 'P -1'
_atom_sites_solution_hydrogens geom
_atom_sites_solution_primary direct
_atom_sites_solution_secondary difmap
_audit_creation_method SHELXL-97
_cell_angle_alpha 81.815(2)
_cell_angle_beta 76.567(2)
_cell_angle_gamma 69.422(2)
_cell_formula_units_Z 2
_cell_length_a 7.5800(6)
_cell_length_b 9.2995(8)
_cell_length_c 12.0068(10)
_cell_measurement_reflns_used 2685
_cell_measurement_temperature 200(2)
_cell_measurement_theta_max 25.98
_cell_measurement_theta_min 2.34
_cell_volume 768.97(11)
_computing_cell_refinement 'SAINT (Bruker, 2000)'
_computing_data_collection 'SMART (Bruker, 2000)'
_computing_data_reduction 'SAINT (Bruker, 2000)'
_computing_molecular_graphics 'ORTEP-III (Farrugia, 1997)'
_computing_publication_material SHELXL97
_computing_structure_refinement 'SHELXL-97 (Sheldrick, 1997)'
_computing_structure_solution 'SHELXS-97 (Sheldrick, 1997)'
_diffrn_ambient_temperature 200(2)
_diffrn_measured_fraction_theta_full 0.982
_diffrn_measured_fraction_theta_max 0.982
_diffrn_measurement_device_type 'Bruker SMART 1000 CCD'
_diffrn_measurement_method '\f and \w scans'
_diffrn_radiation_monochromator graphite
_diffrn_radiation_source 'fine-focus sealed tube'
_diffrn_radiation_type MoK\a
_diffrn_radiation_wavelength 0.71073
_diffrn_reflns_av_R_equivalents 0.0211
_diffrn_reflns_av_sigmaI/netI 0.0431
_diffrn_reflns_limit_h_max 8
_diffrn_reflns_limit_h_min -9
_diffrn_reflns_limit_k_max 11
_diffrn_reflns_limit_k_min -7
_diffrn_reflns_limit_l_max 14
_diffrn_reflns_limit_l_min -14
_diffrn_reflns_number 4753
_diffrn_reflns_theta_full 26.00
_diffrn_reflns_theta_max 26.00
_diffrn_reflns_theta_min 2.34
_diffrn_standards_decay_% 0
_diffrn_standards_interval_count 0
_diffrn_standards_interval_time 0
_diffrn_standards_number 0
_exptl_absorpt_coefficient_mu 1.544
_exptl_absorpt_correction_T_max 1.000
_exptl_absorpt_correction_T_min 0.817
_exptl_absorpt_correction_type multi-scan
_exptl_absorpt_process_details SADABS
_exptl_crystal_colour yellow
_exptl_crystal_density_diffrn 1.734
_exptl_crystal_density_method 'not measured'
_exptl_crystal_description needle
_exptl_crystal_F_000 400
_exptl_crystal_size_max 0.42
_exptl_crystal_size_mid 0.10
_exptl_crystal_size_min 0.09
_refine_diff_density_max 1.018
_refine_diff_density_min -1.161
_refine_diff_density_rms 0.173
_refine_ls_extinction_method none
_refine_ls_goodness_of_fit_ref 1.184
_refine_ls_hydrogen_treatment constr
_refine_ls_matrix_type full
_refine_ls_number_parameters 183
_refine_ls_number_reflns 2974
_refine_ls_number_restraints 0
_refine_ls_restrained_S_all 1.184
_refine_ls_R_factor_all 0.0600
_refine_ls_R_factor_gt 0.0402
_refine_ls_shift/su_max 0.000
_refine_ls_shift/su_mean 0.000
_refine_ls_structure_factor_coef Fsqd
_refine_ls_weighting_details 'calc w=1/[\s^2^(Fo^2^)+(0.0000P)^2^+4.8373P] where P=(Fo^2^+2Fc^2^)/3'
_refine_ls_weighting_scheme calc
_refine_ls_wR_factor_gt 0.0735
_refine_ls_wR_factor_ref 0.1059
_reflns_number_gt 2430
_reflns_number_total 2974
_reflns_threshold_expression >2sigma(I)
_cod_data_source_file 1267-3165.cff
_cod_data_source_block pdcl2(acr)(nhme2)
_cod_depositor_comments
;
The following automatic conversions were performed:
'_symmetry_cell_setting' value 'Triclinic' changed to 'triclinic'
according to '/home/saulius/struct/CIF-dictionaries/cif_core.dic'
dictionary named 'cif_core.dic' version 2.4.1 from
2010-06-29.

'_exptl_absorpt_correction_type' value 'Multi-scan' changed
to 'multi-scan' according to
'/home/saulius/struct/CIF-dictionaries/cif_core.dic' dictionary named
'cif_core.dic' version 2.4.1 from 2010-06-29.

Automatic conversion script
Id: cif_fix_enum 1555 2011-01-17 13:19:09Z saulius 
;
_cod_database_code 8102837

loop_
_symmetry_equiv_pos_as_xyz
'x, y, z'
'-x, -y, -z'

loop_
_atom_site_label
_atom_site_type_symbol
_atom_site_fract_x
_atom_site_fract_y
_atom_site_fract_z
_atom_site_U_iso_or_equiv
_atom_site_adp_type
_atom_site_occupancy
_atom_site_symmetry_multiplicity
_atom_site_calc_flag
_atom_site_refinement_flags
_atom_site_disorder_assembly
_atom_site_disorder_group
Pd1 Pd 0.13993(7) 0.24984(6) 0.31079(4) 0.02861(15) Uani 1 1 d . . .
Cl1 Cl 0.2523(2) 0.41722(19) 0.37482(14) 0.0368(4) Uani 1 1 d . . .
Cl2 Cl 0.0165(3) 0.0919(3) 0.24705(17) 0.0569(6) Uani 1 1 d . . .
N1 N 0.3896(7) 0.1700(6) 0.1917(4) 0.0336(12) Uani 1 1 d . . .
C1 C 0.4100(9) 0.2458(8) 0.0863(5) 0.0311(14) Uani 1 1 d . . .
C2 C 0.2683(11) 0.3833(9) 0.0608(6) 0.0426(17) Uani 1 1 d . . .
H2 H 0.1551 0.4226 0.1167 0.051 Uiso 1 1 calc R . .
C3 C 0.2915(11) 0.4615(10) -0.0440(6) 0.053(2) Uani 1 1 d . . .
H3 H 0.1961 0.5558 -0.0604 0.064 Uiso 1 1 calc R . .
C4 C 0.4595(12) 0.4007(11) -0.1283(6) 0.055(2) Uani 1 1 d . . .
H4 H 0.4756 0.4560 -0.2006 0.066 Uiso 1 1 calc R . .
C5 C 0.5948(11) 0.2679(10) -0.1081(6) 0.0466(19) Uani 1 1 d . . .
H5 H 0.7042 0.2285 -0.1664 0.056 Uiso 1 1 calc R . .
C6 C 0.5757(10) 0.1845(9) 0.0013(5) 0.0398(17) Uani 1 1 d . . .
C7 C 0.7128(9) 0.0459(9) 0.0265(6) 0.0414(17) Uani 1 1 d . . .
H7 H 0.8205 0.0016 -0.0315 0.050 Uiso 1 1 calc R . .
C8 C 0.6953(10) -0.0283(8) 0.1343(6) 0.0382(16) Uani 1 1 d . . .
C9 C 0.8366(11) -0.1669(9) 0.1655(8) 0.051(2) Uani 1 1 d . . .
H9 H 0.9459 -0.2143 0.1094 0.062 Uiso 1 1 calc R . .
C10 C 0.8175(12) -0.2315(9) 0.2729(8) 0.056(2) Uani 1 1 d . . .
H10 H 0.9143 -0.3225 0.2933 0.067 Uiso 1 1 calc R . .
C11 C 0.6519(11) -0.1632(9) 0.3561(7) 0.051(2) Uani 1 1 d . . .
H11 H 0.6392 -0.2100 0.4318 0.061 Uiso 1 1 calc R . .
C12 C 0.5113(10) -0.0328(8) 0.3302(6) 0.0436(17) Uani 1 1 d . . .
H12 H 0.4011 0.0097 0.3872 0.052 Uiso 1 1 calc R . .
C13 C 0.5285(8) 0.0395(7) 0.2188(6) 0.0339(15) Uani 1 1 d . . .
N2 N -0.1062(8) 0.3261(6) 0.4314(4) 0.0364(13) Uani 1 1 d . . .
H2A H -0.0927 0.4030 0.4671 0.044 Uiso 1 1 calc R . .
C14 C -0.1328(13) 0.2079(9) 0.5221(6) 0.062(3) Uani 1 1 d . . .
H14A H -0.2458 0.2537 0.5808 0.093 Uiso 1 1 calc R . .
H14B H -0.0187 0.1658 0.5570 0.093 Uiso 1 1 calc R . .
H14C H -0.1517 0.1251 0.4891 0.093 Uiso 1 1 calc R . .
C15 C -0.2754(11) 0.3977(11) 0.3808(8) 0.071(3) Uani 1 1 d . . .
H15A H -0.2982 0.3203 0.3437 0.106 Uiso 1 1 calc R . .
H15B H -0.2553 0.4797 0.3236 0.106 Uiso 1 1 calc R . .
H15C H -0.3870 0.4415 0.4409 0.106 Uiso 1 1 calc R . .

loop_
_atom_site_aniso_label
_atom_site_aniso_U_11
_atom_site_aniso_U_22
_atom_site_aniso_U_33
_atom_site_aniso_U_23
_atom_site_aniso_U_13
_atom_site_aniso_U_12
Pd1 0.0294(3) 0.0335(3) 0.0239(2) -0.00739(19) 0.00196(18) -0.0141(2)
Cl1 0.0343(9) 0.0428(10) 0.0370(9) -0.0122(7) 0.0006(7) -0.0184(7)
Cl2 0.0560(12) 0.0768(14) 0.0515(11) -0.0365(10) 0.0148(9) -0.0421(11)
N1 0.032(3) 0.044(3) 0.027(3) -0.015(2) 0.004(2) -0.017(3)
C1 0.034(3) 0.043(4) 0.023(3) -0.002(3) -0.003(3) -0.023(3)
C2 0.048(4) 0.056(5) 0.029(4) -0.004(3) -0.004(3) -0.025(4)
C3 0.050(5) 0.071(6) 0.044(4) 0.011(4) -0.018(4) -0.027(4)
C4 0.067(6) 0.091(7) 0.025(4) 0.010(4) -0.012(4) -0.051(5)
C5 0.040(4) 0.085(6) 0.023(3) -0.012(4) -0.001(3) -0.032(4)
C6 0.042(4) 0.067(5) 0.022(3) -0.015(3) 0.003(3) -0.034(4)
C7 0.026(3) 0.057(5) 0.042(4) -0.032(3) 0.011(3) -0.015(3)
C8 0.038(4) 0.047(4) 0.040(4) -0.011(3) -0.006(3) -0.024(3)
C9 0.038(4) 0.042(5) 0.077(6) -0.023(4) -0.013(4) -0.009(3)
C10 0.048(5) 0.040(5) 0.083(6) -0.009(4) -0.022(4) -0.011(4)
C11 0.053(5) 0.042(4) 0.059(5) 0.006(4) -0.019(4) -0.014(4)
C12 0.043(4) 0.046(4) 0.041(4) 0.001(3) -0.002(3) -0.018(4)
C13 0.020(3) 0.034(4) 0.044(4) -0.015(3) -0.001(3) -0.003(3)
N2 0.036(3) 0.042(3) 0.032(3) -0.015(2) 0.006(2) -0.017(3)
C14 0.082(6) 0.061(5) 0.041(4) -0.023(4) 0.034(4) -0.043(5)
C15 0.028(4) 0.083(7) 0.097(7) -0.036(6) -0.012(4) -0.004(4)

loop_
_atom_type_symbol
_atom_type_description
_atom_type_scat_dispersion_real
_atom_type_scat_dispersion_imag
_atom_type_scat_source
C C 0.0033 0.0016 'International Tables Vol C Tables 4.2.6.8 and 6.1.1.4'
H H 0.0000 0.0000 'International Tables Vol C Tables 4.2.6.8 and 6.1.1.4'
Cl Cl 0.1484 0.1585 'International Tables Vol C Tables 4.2.6.8 and 6.1.1.4'
N N 0.0061 0.0033 'International Tables Vol C Tables 4.2.6.8 and 6.1.1.4'
Pd Pd -0.9988 1.0072 'International Tables Vol C Tables 4.2.6.8 and 6.1.1.4'

loop_
_geom_angle_atom_site_label_1
_geom_angle_atom_site_label_2
_geom_angle_atom_site_label_3
_geom_angle
_geom_angle_site_symmetry_1
_geom_angle_site_symmetry_3
_geom_angle_publ_flag
N2 Pd1 N1 178.9(2) . . ?
N2 Pd1 Cl2 90.47(16) . . ?
N1 Pd1 Cl2 89.55(15) . . ?
N2 Pd1 Cl1 87.91(16) . . ?
N1 Pd1 Cl1 92.11(15) . . ?
Cl2 Pd1 Cl1 177.60(8) . . ?
C13 N1 C1 121.2(5) . . ?
C13 N1 Pd1 119.0(4) . . ?
C1 N1 Pd1 119.7(4) . . ?
N1 C1 C2 120.6(6) . . ?
N1 C1 C6 119.8(6) . . ?
C2 C1 C6 119.6(6) . . ?
C3 C2 C1 120.5(7) . . ?
C3 C2 H2 119.7 . . ?
C1 C2 H2 119.7 . . ?
C2 C3 C4 119.6(8) . . ?
C2 C3 H3 120.2 . . ?
C4 C3 H3 120.2 . . ?
C5 C4 C3 121.6(7) . . ?
C5 C4 H4 119.2 . . ?
C3 C4 H4 119.2 . . ?
C4 C5 C6 120.1(7) . . ?
C4 C5 H5 119.9 . . ?
C6 C5 H5 119.9 . . ?
C7 C6 C1 119.2(6) . . ?
C7 C6 C5 122.3(6) . . ?
C1 C6 C5 118.5(7) . . ?
C8 C7 C6 121.1(6) . . ?
C8 C7 H7 119.5 . . ?
C6 C7 H7 119.5 . . ?
C7 C8 C9 123.0(7) . . ?
C7 C8 C13 118.0(6) . . ?
C9 C8 C13 118.9(7) . . ?
C10 C9 C8 120.9(7) . . ?
C10 C9 H9 119.5 . . ?
C8 C9 H9 119.5 . . ?
C9 C10 C11 119.7(8) . . ?
C9 C10 H10 120.2 . . ?
C11 C10 H10 120.2 . . ?
C12 C11 C10 121.7(8) . . ?
C12 C11 H11 119.1 . . ?
C10 C11 H11 119.1 . . ?
C11 C12 C13 120.1(7) . . ?
C11 C12 H12 120.0 . . ?
C13 C12 H12 120.0 . . ?
N1 C13 C12 120.8(6) . . ?
N1 C13 C8 120.6(6) . . ?
C12 C13 C8 118.7(6) . . ?
C15 N2 C14 111.6(7) . . ?
C15 N2 Pd1 112.5(5) . . ?
C14 N2 Pd1 113.3(4) . . ?
C15 N2 H2A 106.2 . . ?
C14 N2 H2A 106.2 . . ?
Pd1 N2 H2A 106.2 . . ?
N2 C14 H14A 109.5 . . ?
N2 C14 H14B 109.5 . . ?
H14A C14 H14B 109.5 . . ?
N2 C14 H14C 109.5 . . ?
H14A C14 H14C 109.5 . . ?
H14B C14 H14C 109.5 . . ?
N2 C15 H15A 109.5 . . ?
N2 C15 H15B 109.5 . . ?
H15A C15 H15B 109.5 . . ?
N2 C15 H15C 109.5 . . ?
H15A C15 H15C 109.5 . . ?
H15B C15 H15C 109.5 . . ?

loop_
_geom_bond_atom_site_label_1
_geom_bond_atom_site_label_2
_geom_bond_distance
_geom_bond_site_symmetry_2
_geom_bond_publ_flag
Pd1 N2 2.047(5) . ?
Pd1 N1 2.058(5) . ?
Pd1 Cl2 2.2883(19) . ?
Pd1 Cl1 2.3055(17) . ?
N1 C13 1.355(8) . ?
N1 C1 1.362(8) . ?
C1 C2 1.399(10) . ?
C1 C6 1.418(9) . ?
C2 C3 1.367(10) . ?
C2 H2 0.9500 . ?
C3 C4 1.422(11) . ?
C3 H3 0.9500 . ?
C4 C5 1.333(11) . ?
C4 H4 0.9500 . ?
C5 C6 1.431(10) . ?
C5 H5 0.9500 . ?
C6 C7 1.387(10) . ?
C7 C8 1.378(10) . ?
C7 H7 0.9500 . ?
C8 C9 1.423(10) . ?
C8 C13 1.433(9) . ?
C9 C10 1.342(11) . ?
C9 H9 0.9500 . ?
C10 C11 1.418(11) . ?
C10 H10 0.9500 . ?
C11 C12 1.357(10) . ?
C11 H11 0.9500 . ?
C12 C13 1.408(9) . ?
C12 H12 0.9500 . ?
N2 C15 1.450(9) . ?
N2 C14 1.466(9) . ?
N2 H2A 0.9300 . ?
C14 H14A 0.9800 . ?
C14 H14B 0.9800 . ?
C14 H14C 0.9800 . ?
C15 H15A 0.9800 . ?
C15 H15B 0.9800 . ?
C15 H15C 0.9800 . ?

loop_
_geom_torsion_atom_site_label_1
_geom_torsion_atom_site_label_2
_geom_torsion_atom_site_label_3
_geom_torsion_atom_site_label_4
_geom_torsion
_geom_torsion_site_symmetry_1
_geom_torsion_site_symmetry_2
_geom_torsion_site_symmetry_3
_geom_torsion_site_symmetry_4
_geom_torsion_publ_flag
N2 Pd1 N1 C13 5(13) . . . . ?
Cl2 Pd1 N1 C13 -85.8(5) . . . . ?
Cl1 Pd1 N1 C13 95.9(5) . . . . ?
N2 Pd1 N1 C1 -177(100) . . . . ?
Cl2 Pd1 N1 C1 92.1(5) . . . . ?
Cl1 Pd1 N1 C1 -86.1(5) . . . . ?
C13 N1 C1 C2 -177.8(6) . . . . ?
Pd1 N1 C1 C2 4.3(8) . . . . ?
C13 N1 C1 C6 2.6(9) . . . . ?
Pd1 N1 C1 C6 -175.3(4) . . . . ?
N1 C1 C2 C3 178.2(7) . . . . ?
C6 C1 C2 C3 -2.3(10) . . . . ?
C1 C2 C3 C4 1.2(11) . . . . ?
C2 C3 C4 C5 0.7(12) . . . . ?
C3 C4 C5 C6 -1.5(12) . . . . ?
N1 C1 C6 C7 1.3(9) . . . . ?
C2 C1 C6 C7 -178.3(6) . . . . ?
N1 C1 C6 C5 -179.0(6) . . . . ?
C2 C1 C6 C5 1.4(9) . . . . ?
C4 C5 C6 C7 -179.9(7) . . . . ?
C4 C5 C6 C1 0.4(10) . . . . ?
C1 C6 C7 C8 -3.5(10) . . . . ?
C5 C6 C7 C8 176.9(6) . . . . ?
C6 C7 C8 C9 -177.1(6) . . . . ?
C6 C7 C8 C13 1.8(10) . . . . ?
C7 C8 C9 C10 177.0(7) . . . . ?
C13 C8 C9 C10 -1.8(10) . . . . ?
C8 C9 C10 C11 1.6(12) . . . . ?
C9 C10 C11 C12 -0.3(12) . . . . ?
C10 C11 C12 C13 -0.8(12) . . . . ?
C1 N1 C13 C12 176.1(6) . . . . ?
Pd1 N1 C13 C12 -6.0(8) . . . . ?
C1 N1 C13 C8 -4.4(9) . . . . ?
Pd1 N1 C13 C8 173.5(5) . . . . ?
C11 C12 C13 N1 -179.8(7) . . . . ?
C11 C12 C13 C8 0.6(10) . . . . ?
C7 C8 C13 N1 2.2(9) . . . . ?
C9 C8 C13 N1 -178.9(6) . . . . ?
C7 C8 C13 C12 -178.3(6) . . . . ?
C9 C8 C13 C12 0.6(10) . . . . ?
N1 Pd1 N2 C15 -151(12) . . . . ?
Cl2 Pd1 N2 C15 -59.5(5) . . . . ?
Cl1 Pd1 N2 C15 118.7(5) . . . . ?
N1 Pd1 N2 C14 -23(13) . . . . ?
Cl2 Pd1 N2 C14 68.3(5) . . . . ?
Cl1 Pd1 N2 C14 -113.4(5) . . . . ?
